data_7058653
loop_
_publ_author_name
'Koz\'a\<cek, Pavel'
'Dost\'al, Libor'
'R\%u\<zi\<cka, Ale\<s'
'C\'isa\<rov\'a, Ivana'
'\<Cerno\<sek, Zden\<ek'
'Erben, Milan'

_publ_section_title
;
 Synthesis and coordination properties of new \s2,\l3-P/N switchable
 chelators based on [1,2,3]-diazaphosphole
;
_journal_issue 34
_journal_name_full 'New Journal of Chemistry'
_journal_page_first 13388
_journal_paper_doi 10.1039/C9NJ03146D
_journal_volume 43
_journal_year 2019
_chemical_formula_moiety 'C12 H22 Br2 Co N4 P2 Si'
_chemical_formula_sum 'C12 H22 Br2 Co N4 P2 Si'
_chemical_formula_weight 531.11
_space_group_crystal_system monoclinic
_space_group_IT_number 14
_space_group_name_Hall '-P 2yn'
_space_group_name_H-M_alt 'P 1 21/n 1'
_symmetry_space_group_name_Hall '-P 2yn'
_symmetry_space_group_name_H-M 'P 1 21/n 1'
_atom_sites_solution_hydrogens geom
_audit_creation_method SHELXL-2014/7
_audit_update_record
;
2019-06-05 deposited with the CCDC.    2019-07-23 downloaded from the CCDC.
;
_cell_angle_alpha 90
_cell_angle_beta 97.989(4)
_cell_angle_gamma 90
_cell_formula_units_Z 4
_cell_length_a 9.9431(12)
_cell_length_b 9.3567(10)
_cell_length_c 21.837(2)
_cell_measurement_reflns_used 46141
_cell_measurement_temperature 150(2)
_cell_measurement_theta_max 27.5
_cell_measurement_theta_min 1
_cell_volume 2011.9(4)
_computing_cell_refinement 'APEX3 v2016.5-0 (Bruker AXS)'
_computing_data_collection 'Bruker Instrument Service vV6.2.3'
_computing_data_reduction 'SAINT V8.37A (Bruker AXS Inc., 2015)'
_computing_molecular_graphics 'Platon (Spek, 2009)'
_computing_publication_material 'Platon (Spek, 2009)'
_computing_structure_refinement 'SHELXL-2014/7 (Sheldrick, 2014)'
_computing_structure_solution 'XT, VERSION 2014/5'
_diffrn_ambient_temperature 150(2)
_diffrn_detector_area_resol_mean 10.4167
_diffrn_measured_fraction_theta_full 1.000
_diffrn_measured_fraction_theta_max 0.996
_diffrn_measurement_device_type 'Bruker D8 - Venture'
_diffrn_measurement_method '\f and \w scans to fill the Ewald sphere'
_diffrn_radiation_type MoK\a
_diffrn_radiation_wavelength 0.71073
_diffrn_reflns_av_R_equivalents 0.1731
_diffrn_reflns_av_unetI/netI 0.0761
_diffrn_reflns_Laue_measured_fraction_full 1.000
_diffrn_reflns_Laue_measured_fraction_max 0.996
_diffrn_reflns_limit_h_max 12
_diffrn_reflns_limit_h_min -12
_diffrn_reflns_limit_k_max 12
_diffrn_reflns_limit_k_min -12
_diffrn_reflns_limit_l_max 28
_diffrn_reflns_limit_l_min -28
_diffrn_reflns_number 46141
_diffrn_reflns_point_group_measured_fraction_full 1.000
_diffrn_reflns_point_group_measured_fraction_max 0.996
_diffrn_reflns_theta_full 25.242
_diffrn_reflns_theta_max 27.552
_diffrn_reflns_theta_min 2.150
_diffrn_source 'sealed X-ray tube'
_exptl_absorpt_coefficient_mu 5.044
_exptl_absorpt_correction_T_max 0.7456
_exptl_absorpt_correction_T_min 0.4426
_exptl_absorpt_correction_type multi-scan
_exptl_absorpt_process_details
;
SADABS-2016/2 - Bruker AXS area detector
scaling and absorption correction
;
_exptl_crystal_colour blue
_exptl_crystal_density_diffrn 1.753
_exptl_crystal_description plate
_exptl_crystal_F_000 1052
_exptl_crystal_size_max 0.341
_exptl_crystal_size_mid 0.314
_exptl_crystal_size_min 0.054
_refine_diff_density_max 1.853
_refine_diff_density_min -0.970
_refine_diff_density_rms 0.221
_refine_ls_extinction_method none
_refine_ls_goodness_of_fit_ref 1.194
_refine_ls_hydrogen_treatment constr
_refine_ls_matrix_type full
_refine_ls_number_parameters 205
_refine_ls_number_reflns 4622
_refine_ls_number_restraints 0
_refine_ls_restrained_S_all 1.194
_refine_ls_R_factor_all 0.1166
_refine_ls_R_factor_gt 0.0842
_refine_ls_shift/su_max 0.000
_refine_ls_shift/su_mean 0.000
_refine_ls_structure_factor_coef Fsqd
_refine_ls_weighting_details 'w=1/[\s^2^(Fo^2^)+(0.0541P)^2^+27.6262P] where P=(Fo^2^+2Fc^2^)/3'
_refine_ls_weighting_scheme calc
_refine_ls_wR_factor_gt 0.1765
_refine_ls_wR_factor_ref 0.1885
_reflns_Friedel_coverage 0.000
_reflns_number_gt 3486
_reflns_number_total 4622
_reflns_threshold_expression 'I > 2\s(I)'
_cod_data_source_file c9nj03146d1.cif
_cod_data_source_block me180409Br_12
_cod_depositor_comments 'Adding full bibliography for 7058649--7058656.cif.'
_cod_database_code 7058653
_shelx_shelxl_version_number 2014/7
_shelx_space_group_comment
;
The symmetry employed for this shelxl refinement is uniquely defined
by the following loop, which should always be used as a source of
symmetry information in preference to the above space-group names.
They are only intended as comments.
;
_exptl_absorpt_special_details
;
The ratio of minimum to maximum
apparent transmission was 0.594
;

loop_
_space_group_symop_operation_xyz
'x, y, z'
'-x+1/2, y+1/2, -z+1/2'
'-x, -y, -z'
'x-1/2, -y-1/2, z-1/2'

loop_
_atom_site_label
_atom_site_type_symbol
_atom_site_fract_x
_atom_site_fract_y
_atom_site_fract_z
_atom_site_U_iso_or_equiv
_atom_site_adp_type
_atom_site_occupancy
_atom_site_site_symmetry_order
_atom_site_calc_flag
_atom_site_refinement_flags_posn
_atom_site_refinement_flags_adp
Br1 Br 0.28474(10) 0.33033(11) 0.56376(5) 0.0296(3) Uani 1 1 d . .
Co1 Co 0.47859(11) 0.28063(12) 0.63641(5) 0.0161(3) Uani 1 1 d . .
P1 P 0.5863(2) 0.6189(2) 0.78399(11) 0.0223(5) Uani 1 1 d . .
Si1 Si 0.6527(2) 0.5931(2) 0.65200(11) 0.0167(5) Uani 1 1 d . .
N1 N 0.4865(7) 0.4218(7) 0.7085(3) 0.0178(15) Uani 1 1 d . .
C1 C 0.4168(8) 0.4150(9) 0.7571(4) 0.0171(17) Uani 1 1 d . .
P2 P 0.8763(3) 0.4586(3) 0.58861(12) 0.0274(6) Uani 1 1 d . .
Br2 Br 0.49964(10) 0.04249(10) 0.67583(5) 0.0263(2) Uani 1 1 d . .
N2 N 0.5812(7) 0.5282(8) 0.7169(3) 0.0181(15) Uani 1 1 d . .
C2 C 0.4571(8) 0.5157(10) 0.8040(4) 0.0193(18) Uani 1 1 d . .
N3 N 0.6512(7) 0.3301(7) 0.5991(3) 0.0183(15) Uani 1 1 d . .
C3 C 0.7099(8) 0.2547(9) 0.5581(4) 0.0154(17) Uani 1 1 d . .
N4 N 0.7312(7) 0.4435(7) 0.6207(3) 0.0193(15) Uani 1 1 d . .
C4 C 0.8357(9) 0.3105(10) 0.5455(4) 0.0222(19) Uani 1 1 d . .
C5 C 0.3011(10) 0.3104(10) 0.7572(4) 0.026(2) Uani 1 1 d . .
H5A H 0.2839 0.2641 0.7161 0.031 Uiso 1 1 calc R U
H5B H 0.2183 0.3643 0.7632 0.031 Uiso 1 1 calc R U
C6 C 0.3245(12) 0.1952(12) 0.8060(5) 0.037(3) Uani 1 1 d . .
H6A H 0.2388 0.1456 0.8089 0.055 Uiso 1 1 calc R U
H6B H 0.3583 0.2387 0.8461 0.055 Uiso 1 1 calc R U
H6C H 0.3915 0.1267 0.7948 0.055 Uiso 1 1 calc R U
C7 C 0.3982(10) 0.5307(12) 0.8631(4) 0.031(2) Uani 1 1 d . .
H7A H 0.2989 0.5266 0.8544 0.047 Uiso 1 1 calc R U
H7B H 0.4259 0.6226 0.8824 0.047 Uiso 1 1 calc R U
H7C H 0.4313 0.4528 0.8912 0.047 Uiso 1 1 calc R U
C8 C 0.6451(9) 0.1205(9) 0.5304(4) 0.0185(18) Uani 1 1 d . .
H8A H 0.6414 0.1244 0.4849 0.022 Uiso 1 1 calc R U
H8B H 0.5508 0.1146 0.5399 0.022 Uiso 1 1 calc R U
C9 C 0.7228(10) -0.0132(10) 0.5549(5) 0.028(2) Uani 1 1 d . .
H9A H 0.6812 -0.0976 0.5334 0.042 Uiso 1 1 calc R U
H9B H 0.7194 -0.0223 0.5994 0.042 Uiso 1 1 calc R U
H9C H 0.8176 -0.0054 0.5476 0.042 Uiso 1 1 calc R U
C10 C 0.9152(10) 0.2500(13) 0.4972(5) 0.035(3) Uani 1 1 d . .
H10A H 0.8528 0.2262 0.4598 0.052 Uiso 1 1 calc R U
H10B H 0.9632 0.1635 0.5134 0.052 Uiso 1 1 calc R U
H10C H 0.9812 0.3210 0.4871 0.052 Uiso 1 1 calc R U
C11 C 0.5163(10) 0.6607(10) 0.5945(4) 0.026(2) Uani 1 1 d . .
H11A H 0.5532 0.6853 0.5565 0.039 Uiso 1 1 calc R U
H11B H 0.4763 0.7460 0.6107 0.039 Uiso 1 1 calc R U
H11C H 0.4463 0.5870 0.5855 0.039 Uiso 1 1 calc R U
C12 C 0.7856(10) 0.7220(10) 0.6815(5) 0.028(2) Uani 1 1 d . .
H12A H 0.8405 0.7447 0.6489 0.041 Uiso 1 1 calc R U
H12B H 0.8437 0.6804 0.7170 0.041 Uiso 1 1 calc R U
H12C H 0.7433 0.8095 0.6945 0.041 Uiso 1 1 calc R U

loop_
_atom_site_aniso_label
_atom_site_aniso_U_11
_atom_site_aniso_U_22
_atom_site_aniso_U_33
_atom_site_aniso_U_23
_atom_site_aniso_U_13
_atom_site_aniso_U_12
Br1 0.0220(5) 0.0358(6) 0.0294(5) 0.0026(4) -0.0020(4) -0.0059(4)
Co1 0.0141(6) 0.0141(6) 0.0210(6) -0.0022(5) 0.0059(4) -0.0030(4)
P1 0.0257(12) 0.0161(11) 0.0249(12) -0.0045(9) 0.0025(9) -0.0014(10)
Si1 0.0178(12) 0.0102(11) 0.0224(12) 0.0012(9) 0.0035(9) -0.0027(9)
N1 0.021(4) 0.013(4) 0.019(4) -0.003(3) 0.002(3) 0.001(3)
C1 0.016(4) 0.015(4) 0.021(4) 0.000(3) 0.007(3) 0.006(3)
P2 0.0214(12) 0.0238(13) 0.0400(14) -0.0037(11) 0.0150(11) -0.0095(10)
Br2 0.0284(5) 0.0147(4) 0.0386(5) 0.0009(4) 0.0144(4) -0.0016(4)
N2 0.018(4) 0.015(4) 0.021(4) 0.003(3) 0.001(3) -0.006(3)
C2 0.011(4) 0.023(5) 0.022(4) -0.001(4) -0.003(3) 0.004(3)
N3 0.021(4) 0.009(3) 0.025(4) -0.001(3) 0.005(3) -0.002(3)
C3 0.017(4) 0.015(4) 0.015(4) 0.006(3) 0.003(3) -0.002(3)
N4 0.018(4) 0.008(3) 0.032(4) 0.000(3) 0.006(3) -0.003(3)
C4 0.022(5) 0.020(5) 0.028(5) 0.006(4) 0.017(4) -0.003(4)
C5 0.022(5) 0.028(5) 0.030(5) -0.005(4) 0.012(4) -0.007(4)
C6 0.041(6) 0.038(6) 0.033(6) 0.002(5) 0.016(5) -0.014(5)
C7 0.029(5) 0.036(6) 0.031(5) -0.010(5) 0.012(4) 0.006(5)
C8 0.017(4) 0.017(4) 0.022(4) -0.007(3) 0.004(3) 0.000(3)
C9 0.027(5) 0.022(5) 0.036(5) -0.005(4) 0.005(4) -0.004(4)
C10 0.028(5) 0.055(7) 0.027(5) 0.000(5) 0.022(4) 0.000(5)
C11 0.027(5) 0.018(5) 0.031(5) 0.009(4) 0.001(4) -0.002(4)
C12 0.026(5) 0.020(5) 0.037(5) -0.002(4) 0.006(4) -0.001(4)

loop_
_atom_type_symbol
_atom_type_description
_atom_type_scat_dispersion_real
_atom_type_scat_dispersion_imag
_atom_type_scat_source
C C 0.0033 0.0016 'International Tables Vol C Tables 4.2.6.8 and 6.1.1.4'
H H 0.0000 0.0000 'International Tables Vol C Tables 4.2.6.8 and 6.1.1.4'
Br Br -0.2901 2.4595 'International Tables Vol C Tables 4.2.6.8 and 6.1.1.4'
Co Co 0.3494 0.9721 'International Tables Vol C Tables 4.2.6.8 and 6.1.1.4'
N N 0.0061 0.0033 'International Tables Vol C Tables 4.2.6.8 and 6.1.1.4'
P P 0.1023 0.0942 'International Tables Vol C Tables 4.2.6.8 and 6.1.1.4'
Si Si 0.0817 0.0704 'International Tables Vol C Tables 4.2.6.8 and 6.1.1.4'

loop_
_geom_angle_atom_site_label_1
_geom_angle_atom_site_label_2
_geom_angle_atom_site_label_3
_geom_angle
N1 Co1 N3 102.4(3)
N1 Co1 Br1 109.2(2)
N3 Co1 Br1 109.8(2)
N1 Co1 Br2 109.4(2)
N3 Co1 Br2 108.5(2)
Br1 Co1 Br2 116.59(6)
N2 P1 C2 90.3(4)
N2 Si1 N4 106.4(4)
N2 Si1 C11 109.0(4)
N4 Si1 C11 109.3(4)
N2 Si1 C12 106.9(4)
N4 Si1 C12 108.5(4)
C11 Si1 C12 116.3(4)
C1 N1 N2 110.4(7)
C1 N1 Co1 127.4(6)
N2 N1 Co1 121.7(5)
N1 C1 C2 114.6(8)
N1 C1 C5 120.4(8)
C2 C1 C5 124.9(8)
C4 P2 N4 90.6(4)
N1 N2 P1 114.8(6)
N1 N2 Si1 119.1(5)
P1 N2 Si1 123.6(4)
C1 C2 C7 125.8(8)
C1 C2 P1 109.8(7)
C7 C2 P1 124.4(7)
C3 N3 N4 110.7(7)
C3 N3 Co1 127.8(6)
N4 N3 Co1 121.1(5)
N3 C3 C4 114.5(8)
N3 C3 C8 120.7(7)
C4 C3 C8 124.8(8)
N3 N4 P2 114.1(6)
N3 N4 Si1 118.4(6)
P2 N4 Si1 122.4(4)
C3 C4 C10 123.9(9)
C3 C4 P2 110.0(6)
C10 C4 P2 125.9(7)
C1 C5 C6 114.9(8)
C1 C5 H5A 108.6
C6 C5 H5A 108.6
C1 C5 H5B 108.6
C6 C5 H5B 108.6
H5A C5 H5B 107.5
C5 C6 H6A 109.5
C5 C6 H6B 109.5
H6A C6 H6B 109.5
C5 C6 H6C 109.5
H6A C6 H6C 109.5
H6B C6 H6C 109.5
C2 C7 H7A 109.5
C2 C7 H7B 109.5
H7A C7 H7B 109.5
C2 C7 H7C 109.5
H7A C7 H7C 109.5
H7B C7 H7C 109.5
C3 C8 C9 112.1(7)
C3 C8 H8A 109.2
C9 C8 H8A 109.2
C3 C8 H8B 109.2
C9 C8 H8B 109.2
H8A C8 H8B 107.9
C8 C9 H9A 109.5
C8 C9 H9B 109.5
H9A C9 H9B 109.5
C8 C9 H9C 109.5
H9A C9 H9C 109.5
H9B C9 H9C 109.5
C4 C10 H10A 109.5
C4 C10 H10B 109.5
H10A C10 H10B 109.5
C4 C10 H10C 109.5
H10A C10 H10C 109.5
H10B C10 H10C 109.5
Si1 C11 H11A 109.5
Si1 C11 H11B 109.5
H11A C11 H11B 109.5
Si1 C11 H11C 109.5
H11A C11 H11C 109.5
H11B C11 H11C 109.5
Si1 C12 H12A 109.5
Si1 C12 H12B 109.5
H12A C12 H12B 109.5
Si1 C12 H12C 109.5
H12A C12 H12C 109.5
H12B C12 H12C 109.5

loop_
_geom_bond_atom_site_label_1
_geom_bond_atom_site_label_2
_geom_bond_distance
Br1 Co1 2.3660(15)
Co1 N1 2.048(7)
Co1 N3 2.052(7)
Co1 Br2 2.3874(15)
P1 N2 1.687(8)
P1 C2 1.711(9)
Si1 N2 1.779(7)
Si1 N4 1.784(7)
Si1 C11 1.828(9)
Si1 C12 1.838(10)
N1 C1 1.347(11)
N1 N2 1.366(10)
C1 C2 1.408(12)
C1 C5 1.511(12)
P2 C4 1.692(10)
P2 N4 1.696(8)
C2 C7 1.496(12)
N3 C3 1.337(11)
N3 N4 1.369(10)
C3 C4 1.418(12)
C3 C8 1.500(11)
C4 C10 1.513(12)
C5 C6 1.512(14)
C5 H5A 0.9900
C5 H5B 0.9900
C6 H6A 0.9800
C6 H6B 0.9800
C6 H6C 0.9800
C7 H7A 0.9800
C7 H7B 0.9800
C7 H7C 0.9800
C8 C9 1.527(13)
C8 H8A 0.9900
C8 H8B 0.9900
C9 H9A 0.9800
C9 H9B 0.9800
C9 H9C 0.9800
C10 H10A 0.9800
C10 H10B 0.9800
C10 H10C 0.9800
C11 H11A 0.9800
C11 H11B 0.9800
C11 H11C 0.9800
C12 H12A 0.9800
C12 H12B 0.9800
C12 H12C 0.9800
